data_2222280
loop_
_publ_author_name
'Ren, Chun-Yan'

_publ_section_title
;
 4-{(<i>E</i>)-<i>N</i>'-[2-(8-Quinolyloxy)acetyl]hydrazonomethyl}benzoic
 acid methanol solvate
;
_journal_coeditor_code CS2119
_journal_issue 7
_journal_name_full 'Acta Crystallographica Section E'
_journal_page_first o1601
_journal_paper_doi 10.1107/S1600536809021576
_journal_volume 65
_journal_year 2009
_chemical_formula_iupac 'C19 H15 N3 O4, C H4 O'
_chemical_formula_moiety 'C19 H15 N3 O4, C H4 O'
_chemical_formula_sum 'C20 H19 N3 O5'
_chemical_formula_weight 381.38
_chemical_name_common
;
(<i>E</i>)-<i>N</i>'-(4-Carboxybenzylidene)-2-(8-quinolyloxy)acetohydrazide
methanol solvate
;
_chemical_name_systematic
;
4-{(<i>E</i>)-<i>N</i>'-[2-(8-Quinolyloxy)acetyl]hydrazonomethyl}benzoic acid
methanol solvate
;
_space_group_IT_number 14
_symmetry_cell_setting monoclinic
_symmetry_space_group_name_Hall '-P 2ybc'
_symmetry_space_group_name_H-M 'P 1 21/c 1'
_atom_sites_solution_hydrogens geom
_atom_sites_solution_primary direct
_atom_sites_solution_secondary difmap
_cell_angle_alpha 90.00
_cell_angle_beta 115.896(7)
_cell_angle_gamma 90.00
_cell_formula_units_Z 4
_cell_length_a 10.1166(18)
_cell_length_b 11.095(2)
_cell_length_c 18.510(3)
_cell_measurement_reflns_used 1033
_cell_measurement_temperature 295
_cell_measurement_theta_max 20.36
_cell_measurement_theta_min 2.89
_cell_volume 1869.0(6)
_computing_cell_refinement 'SAINT (Siemens, 1996)'
_computing_data_collection 'SMART (Siemens, 1996)'
_computing_data_reduction 'SAINT (Siemens, 1996)'
_computing_molecular_graphics 'SHELXTL (Sheldrick, 2008)'
_computing_publication_material 'SHELXTL (Sheldrick, 2008)'
_computing_structure_refinement 'SHELXL97 (Sheldrick, 2008)'
_computing_structure_solution 'SHELXS97 (Sheldrick, 2008)'
_diffrn_ambient_temperature 295
_diffrn_measured_fraction_theta_full 0.999
_diffrn_measured_fraction_theta_max 0.999
_diffrn_measurement_device_type 'Bruker SMART CCD area-detector'
_diffrn_measurement_method '\f and \w'
_diffrn_radiation_monochromator graphite
_diffrn_radiation_source 'fine-focus sealed tube'
_diffrn_radiation_type MoK\a
_diffrn_radiation_wavelength 0.71073
_diffrn_reflns_av_R_equivalents 0.0464
_diffrn_reflns_av_sigmaI/netI 0.0594
_diffrn_reflns_limit_h_max 12
_diffrn_reflns_limit_h_min -9
_diffrn_reflns_limit_k_max 11
_diffrn_reflns_limit_k_min -13
_diffrn_reflns_limit_l_max 15
_diffrn_reflns_limit_l_min -22
_diffrn_reflns_number 9663
_diffrn_reflns_theta_full 25.05
_diffrn_reflns_theta_max 25.05
_diffrn_reflns_theta_min 2.21
_diffrn_standards_decay_% 0
_diffrn_standards_number 0
_exptl_absorpt_coefficient_mu 0.099
_exptl_absorpt_correction_T_max 0.9824
_exptl_absorpt_correction_T_min 0.9785
_exptl_absorpt_correction_type multi-scan
_exptl_absorpt_process_details '(SADABS; Sheldrick, 1996)'
_exptl_crystal_colour colorless
_exptl_crystal_density_diffrn 1.355
_exptl_crystal_density_method 'not measured'
_exptl_crystal_description block
_exptl_crystal_F_000 800
_exptl_crystal_size_max 0.22
_exptl_crystal_size_mid 0.19
_exptl_crystal_size_min 0.18
_refine_diff_density_max 0.196
_refine_diff_density_min -0.196
_refine_ls_extinction_method none
_refine_ls_goodness_of_fit_ref 1.023
_refine_ls_hydrogen_treatment constr
_refine_ls_matrix_type full
_refine_ls_number_parameters 255
_refine_ls_number_reflns 3302
_refine_ls_number_restraints 0
_refine_ls_restrained_S_all 1.023
_refine_ls_R_factor_all 0.1219
_refine_ls_R_factor_gt 0.0536
_refine_ls_shift/su_max 0.000
_refine_ls_shift/su_mean 0.000
_refine_ls_structure_factor_coef Fsqd
_refine_ls_weighting_details 'calc w=1/[\s^2^(Fo^2^)+(0.0693P)^2^+0.0146P] where P=(Fo^2^+2Fc^2^)/3'
_refine_ls_weighting_scheme calc
_refine_ls_wR_factor_gt 0.1272
_refine_ls_wR_factor_ref 0.1606
_reflns_number_gt 1666
_reflns_number_total 3302
_reflns_threshold_expression I>2\s(I)
_cod_data_source_file cs2119.cif
_cod_data_source_block I
_cod_depositor_comments
;
The following automatic conversions were performed:
'_symmetry_cell_setting' value 'Monoclinic' changed to 'monoclinic'
according to '/home/saulius/struct/CIF-dictionaries/cif_core.dic'
dictionary named 'cif_core.dic' version 2.4.1 from 2010-06-29.

Automatic conversion script
Id: cif_fix_enum 1527 2010-12-29 10:47:43Z saulius 

The following automatic conversions were performed:

'_symmetry_cell_setting' value 'Monoclinic' changed to 'monoclinic'
according to /home/saulius/struct/CIF-dictionaries/cif_core.dic
dictionary named 'cif_core.dic' version 2.4.1 from 2010-06-29.

Automatic conversion script
Id: cif_fix_values 1715 2011-07-08 13:25:40Z adriana 
;
_cod_original_sg_symbol_H-M 'P 21/c'
_cod_database_code 2222280
_cod_database_fobs_code 2222280

loop_
_symmetry_equiv_pos_as_xyz
'x, y, z'
'-x, y+1/2, -z+1/2'
'-x, -y, -z'
'x, -y-1/2, z-1/2'

loop_
_atom_site_type_symbol
_atom_site_label
_atom_site_fract_x
_atom_site_fract_y
_atom_site_fract_z
_atom_site_U_iso_or_equiv
_atom_site_adp_type
_atom_site_calc_flag
_atom_site_refinement_flags
_atom_site_occupancy
_atom_site_disorder_assembly
_atom_site_disorder_group
O O1 0.63801(19) 0.10228(18) 0.61156(11) 0.0599(6) Uani d . 1 . .
O O2 0.9689(2) -0.0368(2) 0.74781(14) 0.0785(7) Uani d . 1 . .
O O3 1.7457(2) 0.4174(2) 0.71168(15) 0.0813(7) Uani d . 1 . .
H H3 1.8346 0.4274 0.7284 0.122 Uiso calc R 1 . .
O O4 1.8166(2) 0.2717(2) 0.80207(16) 0.1010(9) Uani d . 1 . .
O O5 0.7722(3) 0.3037(3) 0.55054(17) 0.1139(11) Uani d . 1 . .
H H5 0.6857 0.2843 0.5343 0.171 Uiso calc R 1 . .
N N1 0.4754(3) 0.2645(3) 0.50135(15) 0.0710(8) Uani d . 1 . .
N N2 0.9278(2) 0.1277(2) 0.66847(14) 0.0584(7) Uani d . 1 . .
H H2 0.8646 0.1762 0.6347 0.070 Uiso calc R 1 . .
N N3 1.0764(2) 0.1439(2) 0.69304(14) 0.0571(7) Uani d . 1 . .
C C1 0.3936(4) 0.3439(4) 0.4474(2) 0.0946(12) Uani d . 1 . .
H H1 0.4414 0.4064 0.4351 0.113 Uiso calc R 1 . .
C C2 0.2410(4) 0.3411(4) 0.4076(2) 0.1093(14) Uani d . 1 . .
H H2A 0.1892 0.3998 0.3700 0.131 Uiso calc R 1 . .
C C3 0.1702(4) 0.2509(4) 0.4249(2) 0.0895(12) Uani d . 1 . .
H H3A 0.0682 0.2465 0.3988 0.107 Uiso calc R 1 . .
C C4 0.2502(3) 0.1634(3) 0.48242(18) 0.0657(9) Uani d . 1 . .
C C5 0.1831(4) 0.0687(4) 0.5031(2) 0.0820(11) Uani d . 1 . .
H H5A 0.0813 0.0612 0.4782 0.098 Uiso calc R 1 . .
C C6 0.2653(4) -0.0124(3) 0.5593(2) 0.0830(11) Uani d . 1 . .
H H6 0.2192 -0.0747 0.5732 0.100 Uiso calc R 1 . .
C C7 0.4194(3) -0.0038(3) 0.5971(2) 0.0694(9) Uani d . 1 . .
H H7 0.4742 -0.0604 0.6356 0.083 Uiso calc R 1 . .
C C8 0.4887(3) 0.0864(3) 0.57778(16) 0.0542(8) Uani d . 1 . .
C C9 0.4050(3) 0.1729(3) 0.51962(17) 0.0563(8) Uani d . 1 . .
C C10 0.7231(3) 0.0167(3) 0.67118(18) 0.0582(8) Uani d . 1 . .
H H10A 0.6963 -0.0640 0.6495 0.070 Uiso calc R 1 . .
H H10B 0.7007 0.0238 0.7169 0.070 Uiso calc R 1 . .
C C11 0.8852(3) 0.0348(3) 0.69869(19) 0.0569(8) Uani d . 1 . .
C C12 1.1136(3) 0.2365(3) 0.66626(17) 0.0616(8) Uani d . 1 . .
H H12 1.0418 0.2893 0.6324 0.074 Uiso calc R 1 . .
C C13 1.2683(3) 0.2610(3) 0.68819(17) 0.0553(8) Uani d . 1 . .
C C14 1.3077(3) 0.3561(3) 0.65354(18) 0.0634(9) Uani d . 1 . .
H H14 1.2351 0.4054 0.6168 0.076 Uiso calc R 1 . .
C C15 1.4531(3) 0.3789(3) 0.67266(17) 0.0611(8) Uani d . 1 . .
H H15 1.4774 0.4426 0.6481 0.073 Uiso calc R 1 . .
C C16 1.5624(3) 0.3087(3) 0.72761(17) 0.0529(8) Uani d . 1 . .
C C17 1.5237(3) 0.2143(3) 0.76234(19) 0.0661(9) Uani d . 1 . .
H H17 1.5969 0.1660 0.7996 0.079 Uiso calc R 1 . .
C C18 1.3783(3) 0.1893(3) 0.74314(18) 0.0634(9) Uani d . 1 . .
H H18 1.3544 0.1246 0.7671 0.076 Uiso calc R 1 . .
C C19 1.7212(3) 0.3295(3) 0.7518(2) 0.0640(9) Uani d . 1 . .
C C20 0.7908(5) 0.3609(5) 0.4924(3) 0.158(2) Uani d . 1 . .
H H20A 0.8434 0.4347 0.5130 0.236 Uiso calc R 1 . .
H H20B 0.6967 0.3786 0.4491 0.236 Uiso calc R 1 . .
H H20C 0.8459 0.3107 0.4731 0.236 Uiso calc R 1 . .

loop_
_atom_site_aniso_label
_atom_site_aniso_U_11
_atom_site_aniso_U_22
_atom_site_aniso_U_33
_atom_site_aniso_U_12
_atom_site_aniso_U_13
_atom_site_aniso_U_23
O1 0.0316(11) 0.0766(15) 0.0663(12) -0.0052(9) 0.0166(9) 0.0076(11)
O2 0.0439(13) 0.0783(16) 0.1085(17) 0.0127(11) 0.0290(12) 0.0269(14)
O3 0.0437(13) 0.0831(18) 0.1124(18) -0.0145(12) 0.0296(13) 0.0009(14)
O4 0.0376(13) 0.126(2) 0.120(2) 0.0027(14) 0.0169(13) 0.0300(18)
O5 0.0558(16) 0.152(3) 0.114(2) -0.0054(17) 0.0187(15) 0.065(2)
N1 0.0464(16) 0.096(2) 0.0650(16) 0.0006(15) 0.0193(13) 0.0115(15)
N2 0.0301(13) 0.0731(18) 0.0675(16) 0.0000(11) 0.0173(12) 0.0058(13)
N3 0.0347(14) 0.0673(19) 0.0693(16) -0.0030(12) 0.0226(12) -0.0025(13)
C1 0.063(3) 0.113(3) 0.090(3) -0.002(2) 0.017(2) 0.034(2)
C2 0.061(3) 0.146(4) 0.099(3) 0.015(3) 0.014(2) 0.035(3)
C3 0.042(2) 0.130(4) 0.079(2) 0.001(2) 0.0101(19) 0.003(2)
C4 0.0347(17) 0.097(3) 0.0587(19) -0.0039(17) 0.0137(15) -0.0129(18)
C5 0.0358(19) 0.116(3) 0.086(2) -0.015(2) 0.0189(18) -0.018(2)
C6 0.051(2) 0.097(3) 0.102(3) -0.026(2) 0.034(2) -0.012(2)
C7 0.0426(18) 0.082(2) 0.082(2) -0.0115(17) 0.0262(17) 0.0001(18)
C8 0.0351(16) 0.072(2) 0.0551(18) -0.0051(15) 0.0197(14) -0.0090(15)
C9 0.0375(17) 0.078(2) 0.0539(17) -0.0065(15) 0.0199(14) -0.0074(16)
C10 0.0399(17) 0.066(2) 0.0674(19) -0.0008(15) 0.0222(15) 0.0061(16)
C11 0.0386(17) 0.063(2) 0.071(2) -0.0008(15) 0.0256(16) 0.0017(17)
C12 0.0340(17) 0.074(2) 0.069(2) 0.0005(15) 0.0151(15) 0.0062(17)
C13 0.0381(17) 0.062(2) 0.0602(18) -0.0018(14) 0.0167(14) -0.0031(15)
C14 0.0411(18) 0.070(2) 0.069(2) 0.0000(15) 0.0145(15) 0.0123(16)
C15 0.0451(19) 0.063(2) 0.070(2) -0.0090(15) 0.0208(16) 0.0031(16)
C16 0.0358(16) 0.057(2) 0.0625(18) -0.0063(14) 0.0180(14) -0.0115(15)
C17 0.0411(18) 0.073(2) 0.078(2) 0.0042(16) 0.0203(16) 0.0082(18)
C18 0.0443(18) 0.067(2) 0.079(2) 0.0015(15) 0.0269(16) 0.0113(17)
C19 0.044(2) 0.069(2) 0.076(2) -0.0083(17) 0.0242(18) -0.0094(19)
C20 0.088(4) 0.201(6) 0.163(5) 0.004(3) 0.036(3) 0.073(4)

loop_
_atom_type_symbol
_atom_type_description
_atom_type_scat_dispersion_real
_atom_type_scat_dispersion_imag
_atom_type_scat_source
C C 0.0033 0.0016 'International Tables Vol C Tables 4.2.6.8 and 6.1.1.4'
H H 0.0000 0.0000 'International Tables Vol C Tables 4.2.6.8 and 6.1.1.4'
O O 0.0106 0.0060 'International Tables Vol C Tables 4.2.6.8 and 6.1.1.4'
N N 0.0061 0.0033 'International Tables Vol C Tables 4.2.6.8 and 6.1.1.4'

loop_
_geom_angle_atom_site_label_1
_geom_angle_atom_site_label_2
_geom_angle_atom_site_label_3
_geom_angle_site_symmetry_1
_geom_angle_site_symmetry_3
_geom_angle
_geom_angle_publ_flag
C8 O1 C10 . . 116.1(2) ?
C19 O3 H3 . . 109.5 ?
C20 O5 H5 . . 109.5 ?
C1 N1 C9 . . 117.5(3) ?
C11 N2 N3 . . 118.0(2) ?
C11 N2 H2 . . 121.0 ?
N3 N2 H2 . . 121.0 ?
C12 N3 N2 . . 116.3(2) ?
N1 C1 C2 . . 124.9(4) ?
N1 C1 H1 . . 117.6 ?
C2 C1 H1 . . 117.6 ?
C3 C2 C1 . . 118.2(4) ?
C3 C2 H2A . . 120.9 ?
C1 C2 H2A . . 120.9 ?
C2 C3 C4 . . 120.2(3) ?
C2 C3 H3A . . 119.9 ?
C4 C3 H3A . . 119.9 ?
C5 C4 C3 . . 122.7(3) ?
C5 C4 C9 . . 119.5(3) ?
C3 C4 C9 . . 117.8(3) ?
C6 C5 C4 . . 120.3(3) ?
C6 C5 H5A . . 119.9 ?
C4 C5 H5A . . 119.9 ?
C5 C6 C7 . . 120.9(3) ?
C5 C6 H6 . . 119.5 ?
C7 C6 H6 . . 119.5 ?
C8 C7 C6 . . 120.5(3) ?
C8 C7 H7 . . 119.8 ?
C6 C7 H7 . . 119.8 ?
C7 C8 O1 . . 124.6(3) ?
C7 C8 C9 . . 119.7(3) ?
O1 C8 C9 . . 115.7(3) ?
N1 C9 C4 . . 121.5(3) ?
N1 C9 C8 . . 119.3(3) ?
C4 C9 C8 . . 119.2(3) ?
O1 C10 C11 . . 112.0(2) ?
O1 C10 H10A . . 109.2 ?
C11 C10 H10A . . 109.2 ?
O1 C10 H10B . . 109.2 ?
C11 C10 H10B . . 109.2 ?
H10A C10 H10B . . 107.9 ?
O2 C11 N2 . . 124.6(3) ?
O2 C11 C10 . . 117.6(3) ?
N2 C11 C10 . . 117.8(3) ?
N3 C12 C13 . . 120.5(3) ?
N3 C12 H12 . . 119.8 ?
C13 C12 H12 . . 119.8 ?
C14 C13 C18 . . 118.5(3) ?
C14 C13 C12 . . 120.3(3) ?
C18 C13 C12 . . 121.2(3) ?
C15 C14 C13 . . 120.9(3) ?
C15 C14 H14 . . 119.6 ?
C13 C14 H14 . . 119.6 ?
C16 C15 C14 . . 120.7(3) ?
C16 C15 H15 . . 119.7 ?
C14 C15 H15 . . 119.7 ?
C15 C16 C17 . . 118.6(3) ?
C15 C16 C19 . . 123.4(3) ?
C17 C16 C19 . . 118.0(3) ?
C16 C17 C18 . . 121.4(3) ?
C16 C17 H17 . . 119.3 ?
C18 C17 H17 . . 119.3 ?
C17 C18 C13 . . 119.9(3) ?
C17 C18 H18 . . 120.1 ?
C13 C18 H18 . . 120.1 ?
O4 C19 O3 . . 123.5(3) ?
O4 C19 C16 . . 123.4(3) ?
O3 C19 C16 . . 113.1(3) ?
O5 C20 H20A . . 109.5 ?
O5 C20 H20B . . 109.5 ?
H20A C20 H20B . . 109.5 ?
O5 C20 H20C . . 109.5 ?
H20A C20 H20C . . 109.5 ?
H20B C20 H20C . . 109.5 ?

loop_
_geom_bond_atom_site_label_1
_geom_bond_atom_site_label_2
_geom_bond_site_symmetry_2
_geom_bond_distance
_geom_bond_publ_flag
O1 C8 . 1.371(3) ?
O1 C10 . 1.425(3) ?
O2 C11 . 1.225(3) ?
O3 C19 . 1.313(4) ?
O3 H3 . 0.8200 ?
O4 C19 . 1.193(4) ?
O5 C20 . 1.332(5) ?
O5 H5 . 0.8200 ?
N1 C1 . 1.318(4) ?
N1 C9 . 1.365(4) ?
N2 C11 . 1.332(3) ?
N2 N3 . 1.379(3) ?
N2 H2 . 0.8600 ?
N3 C12 . 1.267(3) ?
C1 C2 . 1.390(5) ?
C1 H1 . 0.9300 ?
C2 C3 . 1.348(5) ?
C2 H2A . 0.9300 ?
C3 C4 . 1.407(5) ?
C3 H3A . 0.9300 ?
C4 C5 . 1.393(5) ?
C4 C9 . 1.413(4) ?
C5 C6 . 1.351(5) ?
C5 H5A . 0.9300 ?
C6 C7 . 1.406(4) ?
C6 H6 . 0.9300 ?
C7 C8 . 1.357(4) ?
C7 H7 . 0.9300 ?
C8 C9 . 1.415(4) ?
C10 C11 . 1.503(4) ?
C10 H10A . 0.9700 ?
C10 H10B . 0.9700 ?
C12 C13 . 1.461(4) ?
C12 H12 . 0.9300 ?
C13 C14 . 1.382(4) ?
C13 C18 . 1.384(4) ?
C14 C15 . 1.378(4) ?
C14 H14 . 0.9300 ?
C15 C16 . 1.372(4) ?
C15 H15 . 0.9300 ?
C16 C17 . 1.372(4) ?
C16 C19 . 1.486(4) ?
C17 C18 . 1.381(4) ?
C17 H17 . 0.9300 ?
C18 H18 . 0.9300 ?
C20 H20A . 0.9600 ?
C20 H20B . 0.9600 ?
C20 H20C . 0.9600 ?

loop_
_geom_hbond_atom_site_label_D
_geom_hbond_atom_site_label_H
_geom_hbond_atom_site_label_A
_geom_hbond_site_symmetry_A
_geom_hbond_distance_DH
_geom_hbond_distance_HA
_geom_hbond_distance_DA
_geom_hbond_angle_DHA
O3 H3 O2 2_856 0.82 1.88 2.695(3) 171.3
O5 H5 N1 . 0.82 1.95 2.765(3) 170.6
N2 H2 O5 . 0.86 2.01 2.838(4) 162.0

loop_
_geom_torsion_atom_site_label_1
_geom_torsion_atom_site_label_2
_geom_torsion_atom_site_label_3
_geom_torsion_atom_site_label_4
_geom_torsion_site_symmetry_1
_geom_torsion_site_symmetry_2
_geom_torsion_site_symmetry_3
_geom_torsion_site_symmetry_4
_geom_torsion
_geom_torsion_publ_flag
C11 N2 N3 C12 . . . . -176.6(3) ?
C9 N1 C1 C2 . . . . -0.2(6) ?
N1 C1 C2 C3 . . . . 0.0(7) ?
C1 C2 C3 C4 . . . . 0.5(6) ?
C2 C3 C4 C5 . . . . 179.6(4) ?
C2 C3 C4 C9 . . . . -0.9(6) ?
C3 C4 C5 C6 . . . . -179.5(3) ?
C9 C4 C5 C6 . . . . 1.1(5) ?
C4 C5 C6 C7 . . . . -0.8(5) ?
C5 C6 C7 C8 . . . . 0.0(5) ?
C6 C7 C8 O1 . . . . 179.7(3) ?
C6 C7 C8 C9 . . . . 0.5(5) ?
C10 O1 C8 C7 . . . . -0.3(4) ?
C10 O1 C8 C9 . . . . 179.0(2) ?
C1 N1 C9 C4 . . . . -0.1(5) ?
C1 N1 C9 C8 . . . . -179.4(3) ?
C5 C4 C9 N1 . . . . -179.8(3) ?
C3 C4 C9 N1 . . . . 0.7(5) ?
C5 C4 C9 C8 . . . . -0.5(4) ?
C3 C4 C9 C8 . . . . 180.0(3) ?
C7 C8 C9 N1 . . . . 179.1(3) ?
O1 C8 C9 N1 . . . . -0.3(4) ?
C7 C8 C9 C4 . . . . -0.2(4) ?
O1 C8 C9 C4 . . . . -179.5(2) ?
C8 O1 C10 C11 . . . . 174.5(2) ?
N3 N2 C11 O2 . . . . 1.1(5) ?
N3 N2 C11 C10 . . . . -179.4(2) ?
O1 C10 C11 O2 . . . . -177.3(3) ?
O1 C10 C11 N2 . . . . 3.1(4) ?
N2 N3 C12 C13 . . . . -179.4(2) ?
N3 C12 C13 C14 . . . . 174.4(3) ?
N3 C12 C13 C18 . . . . -4.9(5) ?
C18 C13 C14 C15 . . . . 0.5(5) ?
C12 C13 C14 C15 . . . . -178.9(3) ?
C13 C14 C15 C16 . . . . -1.0(5) ?
C14 C15 C16 C17 . . . . 0.8(4) ?
C14 C15 C16 C19 . . . . -179.0(3) ?
C15 C16 C17 C18 . . . . -0.1(5) ?
C19 C16 C17 C18 . . . . 179.8(3) ?
C16 C17 C18 C13 . . . . -0.5(5) ?
C14 C13 C18 C17 . . . . 0.3(5) ?
C12 C13 C18 C17 . . . . 179.6(3) ?
C15 C16 C19 O4 . . . . 176.7(3) ?
C17 C16 C19 O4 . . . . -3.2(5) ?
C15 C16 C19 O3 . . . . -3.9(4) ?
C17 C16 C19 O3 . . . . 176.3(3) ?

loop_
_cod_related_entry_id
_cod_related_entry_database
_cod_related_entry_code
1 ChemSpider 30655807
